data_1506839
loop_
_publ_author_name
'Smith, Jeremy A.'
'DiStasio, Robert A.'
'Hannah, Nicole A.'
'Winter, Rolf W.'
'Weakley, Timothy J. R.'
'Gard, Gary L.'
'Rananavare, Shankar B.'

_publ_section_title
;
 SF5-Terminated Fluorinated Schiff Base Liquid Crystals
;
_journal_issue 52
_journal_name_full 'The Journal of Physical Chemistry B'
_journal_page_first 19940
_journal_paper_doi 10.1021/jp047732o
_journal_volume 108
_journal_year 2004
_chemical_formula_moiety 'C22 H24 F9 N O S '
_chemical_formula_sum 'C22 H24 F9 N O S'
_chemical_formula_weight 521.48
_space_group_IT_number 14
_symmetry_cell_setting monoclinic
_symmetry_Int_Tables_number 14
_symmetry_space_group_name_Hall '-P 2yab'
_symmetry_space_group_name_H-M 'P 1 21/a 1'
_audit_creation_date 2003-03-30
_audit_creation_method 'by teXsan v1.8'
_cell_angle_alpha 90
_cell_angle_beta 96.956(13)
_cell_angle_gamma 90
_cell_formula_units_Z 4
_cell_length_a 18.849(4)
_cell_length_b 5.5418(7)
_cell_length_c 22.618(3)
_cell_measurement_reflns_used 25
_cell_measurement_temperature 221
_cell_measurement_theta_max 13.0
_cell_measurement_theta_min 11.2
_cell_volume 2345.2(7)
_computing_cell_refinement 'CAD4/PC (Enraf-Nonius, 1993)'
_computing_data_collection 'CAD4/PC (Enraf-Nonius, 1993)'
_computing_data_reduction 'TEXSAN (Molecular Structure Corp., 1997)'
_computing_publication_material 'TEXSAN (Molecular Structure Corp., 1997)'
_computing_structure_refinement 'TEXSAN (Molecular Structure Corp., 1997)'
_computing_structure_solution 'TEXSAN (Molecular Structure Corp., 1997)'
_diffrn_ambient_temperature 221
_diffrn_measurement_device_type 'Nonius CAD-4 serial diffractometer'
_diffrn_measurement_method \w
_diffrn_orient_matrix_UB_11 -0.01978
_diffrn_orient_matrix_UB_12 0.16595
_diffrn_orient_matrix_UB_13 -0.00776
_diffrn_orient_matrix_UB_21 -0.00196
_diffrn_orient_matrix_UB_22 -0.02800
_diffrn_orient_matrix_UB_23 -0.04384
_diffrn_orient_matrix_UB_31 -0.04960
_diffrn_orient_matrix_UB_32 -0.06508
_diffrn_orient_matrix_UB_33 -0.00098
_diffrn_radiation_detector 'scintillation counter'
_diffrn_radiation_monochromator graphite
_diffrn_radiation_source 'sealed X-ray tube'
_diffrn_radiation_type 'Mo K\a'
_diffrn_radiation_wavelength 0.71073
_diffrn_reflns_av_R_equivalents 0.1001
_diffrn_reflns_av_sigmaI/netI 0.120
_diffrn_reflns_limit_h_max 22
_diffrn_reflns_limit_h_min 0
_diffrn_reflns_limit_k_max 6
_diffrn_reflns_limit_k_min 0
_diffrn_reflns_limit_l_max 26
_diffrn_reflns_limit_l_min -26
_diffrn_reflns_number 4795
_diffrn_reflns_reduction_process 'Lp corrections applied'
_diffrn_reflns_theta_max 25.0
_diffrn_reflns_theta_min 1.5
_diffrn_standards_decay_% 0.00
_diffrn_standards_interval_count 300
_diffrn_standards_number 3
_exptl_absorpt_coefficient_mu 0.224
_exptl_absorpt_correction_type none
_exptl_crystal_colour colorless
_exptl_crystal_density_diffrn 1.477
_exptl_crystal_density_meas ?
_exptl_crystal_description tablet
_exptl_crystal_F_000 1072
_exptl_crystal_size_max 0.54
_exptl_crystal_size_mid 0.29
_exptl_crystal_size_min 0.08
_refine_diff_density_max 0.40
_refine_diff_density_min -0.51
_refine_ls_abs_structure_details 'not applicable'
_refine_ls_extinction_coef 0.0000000
_refine_ls_extinction_method none
_refine_ls_goodness_of_fit_all 1.42
_refine_ls_goodness_of_fit_ref 1.64
_refine_ls_hydrogen_treatment constr
_refine_ls_matrix_type full
_refine_ls_number_constraints 0
_refine_ls_number_parameters 307
_refine_ls_number_reflns 4086
_refine_ls_number_restraints 0
_refine_ls_R_factor_all 0.083
_refine_ls_R_factor_gt 0.054
_refine_ls_shift/su_max 0.011
_refine_ls_shift/su_mean 0.0010
_refine_ls_structure_factor_coef Fsqd
_refine_ls_weighting_details 'w = 4F~o~^2^/[\s^2^(I) + (0.025I)^2^]'
_refine_ls_weighting_scheme calc
_refine_ls_wR_factor_all 0.111
_refine_ls_wR_factor_ref 0.053
_reflns_number_gt 2670
_reflns_number_total 4613
_reflns_threshold_expression I>1.00\s(I)
_cod_data_source_file jp047732osi20040525_051811.cif
_cod_data_source_block GG0303B
_cod_depositor_comments
;
The following automatic conversions were performed:

'_exptl_crystal_density_meas' value 'not measured' was changed to '?'
- the value is perceived as not measured.

Automatic conversion script
Id: cif_fix_values 3008 2015-01-20 13:52:24Z robertas 
;
_cod_original_cell_volume 2345.2(6)
_cod_original_sg_symbol_H-M 'P 21/a     '
_cod_original_formula_sum 'C22 H24 F9 N O S '
_cod_database_code 1506839

loop_
_symmetry_equiv_pos_as_xyz
'   +x,   +y,   +z'
'1/2-x,1/2+y,   -z'
'   -x,   -y,   -z'
'1/2+x,1/2-y,   +z'

loop_
_atom_site_label
_atom_site_fract_x
_atom_site_fract_y
_atom_site_fract_z
_atom_site_U_iso_or_equiv
_atom_site_occupancy
_atom_site_adp_type
_atom_site_calc_flag
S 0.58527(5) 0.63168(19) 0.12678(4) 0.0565(3) 1.000 Uani d
F(1) 0.62185(12) 0.6377(5) 0.06842(8) 0.0919(8) 1.000 Uani d
F(2) 0.51820(11) 0.5101(5) 0.09106(8) 0.0868(8) 1.000 Uani d
F(3) 0.61961(10) 0.3786(4) 0.14119(9) 0.0755(7) 1.000 Uani d
F(4) 0.65354(10) 0.7528(4) 0.16047(8) 0.0704(7) 1.000 Uani d
F(5) 0.55319(11) 0.8875(4) 0.11131(9) 0.0795(8) 1.000 Uani d
F(6) 0.52186(10) 0.3857(4) 0.20420(7) 0.0562(6) 1.000 Uani d
F(7) 0.47543(9) 0.7346(4) 0.18277(7) 0.0565(6) 1.000 Uani d
F(8) 0.63715(8) 0.5943(3) 0.26720(7) 0.0481(5) 1.000 Uani d
F(9) 0.59204(9) 0.9519(3) 0.24513(7) 0.0489(6) 1.000 Uani d
O 0.22209(10) 0.7879(4) 0.66197(8) 0.0423(6) 1.000 Uani d
N 0.40515(12) 0.6373(5) 0.44516(10) 0.0394(7) 1.000 Uani d
C(1) 0.53754(16) 0.6169(6) 0.19584(13) 0.0418(9) 1.000 Uani d
C(2) 0.57498(15) 0.7199(6) 0.25453(13) 0.0393(9) 1.000 Uani d
C(3) 0.53059(14) 0.7003(5) 0.30499(12) 0.0348(8) 1.000 Uani d
C(4) 0.48109(15) 0.8795(6) 0.31299(12) 0.0385(8) 1.000 Uani d
C(5) 0.43984(14) 0.8627(6) 0.35944(12) 0.0396(9) 1.000 Uani d
C(6) 0.44740(14) 0.6690(6) 0.39801(12) 0.0353(8) 1.000 Uani d
C(7) 0.49553(15) 0.4876(6) 0.38895(12) 0.0382(9) 1.000 Uani d
C(8) 0.53785(14) 0.5039(6) 0.34296(12) 0.0383(9) 1.000 Uani d
C(9) 0.39901(14) 0.8132(6) 0.47983(12) 0.0350(8) 1.000 Uani d
C(10) 0.35375(14) 0.8078(5) 0.52811(11) 0.0323(8) 1.000 Uani d
C(11) 0.35463(14) 0.9963(6) 0.56749(12) 0.0358(8) 1.000 Uani d
C(12) 0.31154(15) 0.9984(6) 0.61309(12) 0.0367(8) 1.000 Uani d
C(13) 0.26683(14) 0.8056(6) 0.61923(11) 0.0346(8) 1.000 Uani d
C(14) 0.26504(14) 0.6128(6) 0.57990(12) 0.0359(8) 1.000 Uani d
C(15) 0.30812(14) 0.6135(6) 0.53468(11) 0.0363(8) 1.000 Uani d
C(16) 0.21825(15) 0.9912(6) 0.70071(12) 0.0446(9) 1.000 Uani d
C(17) 0.16863(15) 0.9299(6) 0.74589(13) 0.0489(10) 1.000 Uani d
C(18) 0.19661(17) 0.7391(7) 0.78944(14) 0.0581(11) 1.000 Uani d
C(19) 0.15341(17) 0.7100(7) 0.84078(14) 0.0605(11) 1.000 Uani d
C(20) 0.18171(19) 0.5313(7) 0.88750(14) 0.0661(12) 1.000 Uani d
C(21) 0.1386(2) 0.5177(8) 0.93926(16) 0.0809(14) 1.000 Uani d
C(22) 0.1647(3) 0.3331(10) 0.9847(2) 0.122(2) 1.000 Uani d
H(1) 0.4756 1.0133 0.2866 0.046 1.000 Uiso c
H(2) 0.4060 0.9855 0.3648 0.047 1.000 Uiso c
H(3) 0.4996 0.3509 0.4144 0.046 1.000 Uiso c
H(4) 0.5716 0.3809 0.3376 0.046 1.000 Uiso c
H(5) 0.4251 0.9564 0.4743 0.042 1.000 Uiso c
H(6) 0.3856 1.1290 0.5634 0.043 1.000 Uiso c
H(7) 0.3129 1.1312 0.6398 0.044 1.000 Uiso c
H(8) 0.2341 0.4802 0.5841 0.043 1.000 Uiso c
H(9) 0.3067 0.4811 0.5079 0.044 1.000 Uiso c
H(10) 0.2645 1.0263 0.7205 0.054 1.000 Uiso c
H(11) 0.2005 1.1275 0.6781 0.054 1.000 Uiso c
H(12) 0.1605 1.0722 0.7675 0.059 1.000 Uiso c
H(13) 0.1247 0.8750 0.7252 0.059 1.000 Uiso c
H(14) 0.1966 0.5895 0.7689 0.070 1.000 Uiso c
H(15) 0.2442 0.7800 0.8049 0.070 1.000 Uiso c
H(16) 0.1510 0.8628 0.8595 0.073 1.000 Uiso c
H(17) 0.1067 0.6603 0.8251 0.073 1.000 Uiso c
H(18) 0.1818 0.3763 0.8696 0.079 1.000 Uiso c
H(19) 0.2292 0.5758 0.9022 0.079 1.000 Uiso c
H(20) 0.1401 0.6710 0.9581 0.097 1.000 Uiso c
H(21) 0.0906 0.4799 0.9243 0.097 1.000 Uiso c
H(22) 0.1360 0.3373 1.0164 0.147 1.000 Uiso c
H(23) 0.1618 0.1775 0.9669 0.147 1.000 Uiso c
H(24) 0.2129 0.3667 0.9997 0.147 1.000 Uiso c

loop_
_atom_site_aniso_label
_atom_site_aniso_U_11
_atom_site_aniso_U_22
_atom_site_aniso_U_33
_atom_site_aniso_U_12
_atom_site_aniso_U_13
_atom_site_aniso_U_23
S 0.0624(6) 0.0673(7) 0.0430(5) 0.0031(6) 0.0195(4) -0.0042(5)
F(1) 0.1073(17) 0.124(2) 0.0536(11) -0.0006(17) 0.0452(12) -0.0070(14)
F(2) 0.0890(15) 0.126(2) 0.0449(10) -0.0144(15) 0.0066(11) -0.0239(13)
F(3) 0.0795(14) 0.0647(14) 0.0886(15) 0.0161(13) 0.0358(12) -0.0100(13)
F(4) 0.0570(11) 0.0933(17) 0.0665(12) -0.0163(12) 0.0306(10) -0.0104(12)
F(5) 0.0922(15) 0.0796(16) 0.0717(13) 0.0164(14) 0.0298(12) 0.0270(13)
F(6) 0.0683(12) 0.0504(13) 0.0514(11) -0.0159(11) 0.0129(9) -0.0058(10)
F(7) 0.0422(10) 0.0823(15) 0.0448(10) 0.0122(11) 0.0036(8) 0.0023(10)
F(8) 0.0305(9) 0.0654(13) 0.0490(10) 0.0051(9) 0.0068(7) -0.0042(10)
F(9) 0.0506(11) 0.0427(12) 0.0565(11) -0.0095(9) 0.0193(9) -0.0024(9)
O 0.0442(11) 0.0507(14) 0.0340(10) -0.0088(11) 0.0134(9) -0.0025(11)
N 0.0403(14) 0.0442(17) 0.0349(12) -0.0001(13) 0.0099(11) -0.0006(14)
C(1) 0.0386(17) 0.046(2) 0.0418(16) 0.0062(17) 0.0070(14) 0.0010(17)
C(2) 0.0356(17) 0.042(2) 0.0416(17) 0.0067(16) 0.0086(14) -0.0004(16)
C(3) 0.0335(15) 0.0352(18) 0.0359(15) -0.0006(15) 0.0053(13) -0.0030(15)
C(4) 0.0445(17) 0.0333(18) 0.0385(16) 0.0028(16) 0.0075(14) 0.0030(15)
C(5) 0.0368(16) 0.0394(19) 0.0437(16) 0.0056(16) 0.0096(14) -0.0023(17)
C(6) 0.0348(15) 0.0378(19) 0.0336(15) -0.0053(15) 0.0046(12) -0.0033(15)
C(7) 0.0414(17) 0.0374(19) 0.0357(15) 0.0032(16) 0.0043(13) 0.0013(15)
C(8) 0.0351(16) 0.0391(19) 0.0408(16) 0.0036(15) 0.0047(13) -0.0045(16)
C(9) 0.0301(15) 0.041(2) 0.0337(15) -0.0002(15) 0.0007(12) 0.0050(15)
C(10) 0.0306(14) 0.0357(18) 0.0302(15) 0.0045(14) 0.0015(12) 0.0026(14)
C(11) 0.0316(15) 0.0355(18) 0.0399(15) -0.0029(15) 0.0025(13) 0.0014(15)
C(12) 0.0393(16) 0.0387(18) 0.0320(14) -0.0010(16) 0.0043(13) -0.004(2)
C(13) 0.0325(15) 0.0404(19) 0.0303(15) -0.0004(15) 0.0011(13) 0.0032(15)
C(14) 0.0344(15) 0.0359(18) 0.0370(15) -0.0059(15) 0.0025(13) 0.0018(15)
C(15) 0.0393(16) 0.0347(18) 0.0342(15) 0.0032(16) 0.0013(13) -0.0022(15)
C(16) 0.0398(17) 0.053(2) 0.0424(16) -0.0019(17) 0.0092(14) -0.0036(17)
C(17) 0.0443(18) 0.063(2) 0.0416(16) -0.0042(18) 0.0126(14) -0.0067(18)
C(18) 0.052(2) 0.074(3) 0.0503(19) 0.005(2) 0.0166(16) 0.0085(19)
C(19) 0.053(2) 0.081(3) 0.0494(19) -0.005(2) 0.0126(16) 0.005(2)
C(20) 0.071(2) 0.080(3) 0.0480(19) 0.000(2) 0.0088(18) 0.006(2)
C(21) 0.090(3) 0.102(4) 0.053(2) -0.011(3) 0.018(2) 0.015(3)
C(22) 0.175(5) 0.118(5) 0.079(3) -0.010(4) 0.032(3) 0.027(3)

loop_
_atom_type_symbol
_atom_type_oxidation_number
_atom_type_number_in_cell
_atom_type_scat_dispersion_real
_atom_type_scat_dispersion_imag
_atom_type_scat_source
C 0 88 0.002 0.002
;International Tables for Crystallography
(1992, Vol. C, Tables 4.2.6.8 and 6.1.1.1)
;
H 0 96 0.000 0.000
;International Tables for Crystallography
(1992, Vol. C, Table 6.1.1.2)
;
F 0 36 0.014 0.010
;International Tables for Crystallography
(1992, Vol. C, Tables 4.2.6.8 and 6.1.1.1)
;
N 0 4 0.004 0.003
;International Tables for Crystallography
(1992, Vol. C, Tables 4.2.6.8 and 6.1.1.1)
;
O 0 4 0.008 0.006
;International Tables for Crystallography
(1992, Vol. C, Tables 4.2.6.8 and 6.1.1.1)
;
S 0 4 0.110 0.124
;International Tables for Crystallography
(1992, Vol. C, Tables 4.2.6.8 and 6.1.1.1)
;

loop_
_geom_angle_atom_site_label_1
_geom_angle_atom_site_label_2
_geom_angle_atom_site_label_3
_geom_angle
_geom_angle_publ_flag
F(1) S F(2) 89.11(12) yes
F(1) S F(3) 88.92(13) yes
F(1) S F(4) 88.92(12) yes
F(1) S F(5) 89.42(13) yes
F(1) S C(1) 177.52(14) yes
F(2) S F(3) 90.54(14) yes
F(2) S F(4) 178.03(11) yes
F(2) S F(5) 90.48(13) yes
F(2) S C(1) 88.42(12) yes
F(3) S F(4) 89.32(12) yes
F(3) S F(5) 178.04(12) yes
F(3) S C(1) 90.88(13) yes
F(4) S F(5) 89.60(13) yes
F(4) S C(1) 93.54(12) yes
F(5) S C(1) 90.82(13) yes
C(13) O C(16) 117.3(2) yes
C(6) N C(9) 118.2(3) yes
S C(1) F(6) 107.1(2) yes
S C(1) F(7) 106.60(19) yes
S C(1) C(2) 118.8(2) yes
F(6) C(1) F(7) 107.2(3) yes
F(6) C(1) C(2) 108.7(3) yes
F(7) C(1) C(2) 107.9(2) yes
F(8) C(2) F(9) 107.7(2) yes
F(8) C(2) C(1) 106.6(2) yes
F(8) C(2) C(3) 110.4(2) yes
F(9) C(2) C(1) 108.1(2) yes
F(9) C(2) C(3) 110.8(3) yes
C(1) C(2) C(3) 113.0(2) yes
C(2) C(3) C(4) 119.6(3) yes
C(2) C(3) C(8) 120.5(3) yes
C(4) C(3) C(8) 119.9(3) yes
C(3) C(4) C(5) 119.9(3) yes
C(3) C(4) H(1) 120.0 no
C(5) C(4) H(1) 120.0 no
C(4) C(5) C(6) 120.5(3) yes
C(4) C(5) H(2) 119.8 no
C(6) C(5) H(2) 119.7 no
N C(6) C(5) 123.2(3) yes
N C(6) C(7) 117.3(3) yes
C(5) C(6) C(7) 119.4(3) yes
C(6) C(7) C(8) 120.6(3) yes
C(6) C(7) H(3) 119.7 no
C(8) C(7) H(3) 119.7 no
C(3) C(8) C(7) 119.6(3) yes
C(3) C(8) H(4) 120.2 no
C(7) C(8) H(4) 120.2 no
N C(9) C(10) 123.4(3) yes
N C(9) H(5) 118.3 no
C(10) C(9) H(5) 118.3 no
C(9) C(10) C(11) 120.4(3) yes
C(9) C(10) C(15) 121.1(3) yes
C(11) C(10) C(15) 118.5(3) yes
C(10) C(11) C(12) 121.8(3) yes
C(10) C(11) H(6) 119.1 no
C(12) C(11) H(6) 119.1 no
C(11) C(12) C(13) 119.2(3) yes
C(11) C(12) H(7) 120.4 no
C(13) C(12) H(7) 120.4 no
O C(13) C(12) 124.5(3) yes
O C(13) C(14) 115.5(3) yes
C(12) C(13) C(14) 120.0(3) yes
C(13) C(14) C(15) 120.1(3) yes
C(13) C(14) H(8) 119.9 no
C(15) C(14) H(8) 119.9 no
C(10) C(15) C(14) 120.4(3) yes
C(10) C(15) H(9) 119.8 no
C(14) C(15) H(9) 119.8 no
O C(16) C(17) 108.6(3) yes
O C(16) H(10) 109.7 no
O C(16) H(11) 109.7 no
C(17) C(16) H(10) 109.7 no
C(17) C(16) H(11) 109.7 no
H(10) C(16) H(11) 109.5 no
C(16) C(17) C(18) 114.1(3) yes
C(16) C(17) H(12) 108.3 no
C(16) C(17) H(13) 108.3 no
C(18) C(17) H(12) 108.3 no
C(18) C(17) H(13) 108.3 no
H(12) C(17) H(13) 109.5 no
C(17) C(18) C(19) 113.8(3) yes
C(17) C(18) H(14) 108.4 no
C(17) C(18) H(15) 108.4 no
C(19) C(18) H(14) 108.4 no
C(19) C(18) H(15) 108.4 no
H(14) C(18) H(15) 109.5 no
C(18) C(19) C(20) 115.8(3) yes
C(18) C(19) H(16) 107.9 no
C(18) C(19) H(17) 107.9 no
C(20) C(19) H(16) 107.9 no
C(20) C(19) H(17) 107.9 no
H(16) C(19) H(17) 109.5 no
C(19) C(20) C(21) 113.7(3) yes
C(19) C(20) H(18) 108.4 no
C(19) C(20) H(19) 108.4 no
C(21) C(20) H(18) 108.4 no
C(21) C(20) H(19) 108.4 no
H(18) C(20) H(19) 109.5 no
C(20) C(21) C(22) 113.9(4) yes
C(20) C(21) H(20) 108.4 no
C(20) C(21) H(21) 108.3 no
C(22) C(21) H(20) 108.3 no
C(22) C(21) H(21) 108.3 no
H(20) C(21) H(21) 109.5 no
C(21) C(22) H(22) 109.5 no
C(21) C(22) H(23) 109.5 no
C(21) C(22) H(24) 109.5 no
H(22) C(22) H(23) 109.5 no
H(22) C(22) H(24) 109.5 no
H(23) C(22) H(24) 109.5 no

loop_
_geom_bond_atom_site_label_1
_geom_bond_atom_site_label_2
_geom_bond_distance
_geom_bond_publ_flag
S F(1) 1.5618(18) yes
S F(2) 1.568(2) yes
S F(3) 1.562(2) yes
S F(4) 1.565(2) yes
S F(5) 1.564(2) yes
S C(1) 1.896(3) yes
F(6) C(1) 1.333(4) yes
F(7) C(1) 1.342(3) yes
F(8) C(2) 1.363(3) yes
F(9) C(2) 1.349(3) yes
O C(13) 1.361(3) yes
O C(16) 1.434(4) yes
N C(6) 1.417(3) yes
N C(9) 1.265(3) yes
C(1) C(2) 1.536(4) yes
C(2) C(3) 1.498(4) yes
C(3) C(4) 1.389(4) yes
C(3) C(8) 1.383(4) yes
C(4) C(5) 1.384(4) yes
C(4) H(1) 0.95 no
C(5) C(6) 1.380(4) yes
C(5) H(2) 0.95 no
C(6) C(7) 1.386(4) yes
C(7) C(8) 1.388(4) yes
C(7) H(3) 0.95 no
C(8) H(4) 0.95 no
C(9) C(10) 1.465(4) yes
C(9) H(5) 0.95 no
C(10) C(11) 1.372(4) yes
C(10) C(15) 1.397(4) yes
C(11) C(12) 1.388(4) yes
C(11) H(6) 0.95 no
C(12) C(13) 1.378(4) yes
C(12) H(7) 0.95 no
C(13) C(14) 1.388(4) yes
C(14) C(15) 1.381(4) yes
C(14) H(8) 0.95 no
C(15) H(9) 0.95 no
C(16) C(17) 1.505(4) yes
C(16) H(10) 0.95 no
C(16) H(11) 0.95 no
C(17) C(18) 1.497(4) yes
C(17) H(12) 0.95 no
C(17) H(13) 0.95 no
C(18) C(19) 1.505(4) yes
C(18) H(14) 0.95 no
C(18) H(15) 0.95 no
C(19) C(20) 1.498(5) yes
C(19) H(16) 0.95 no
C(19) H(17) 0.95 no
C(20) C(21) 1.506(5) yes
C(20) H(18) 0.95 no
C(20) H(19) 0.95 no
C(21) C(22) 1.490(6) yes
C(21) H(20) 0.95 no
C(21) H(21) 0.95 no
C(22) H(22) 0.95 no
C(22) H(23) 0.95 no
C(22) H(24) 0.95 no

loop_
_geom_contact_atom_site_label_1
_geom_contact_atom_site_label_2
_geom_contact_distance
_geom_contact_site_symmetry_2
_geom_contact_publ_flag
F(1) C(22) 3.379(5) 4_554 no
F(1) C(21) 3.536(5) 4_564 no
F(2) F(5) 3.532(3) 1_545 no
F(3) F(5) 3.037(3) 1_545 no
F(3) F(9) 3.418(3) 1_545 no
F(3) F(4) 3.544(3) 1_545 no
F(5) F(6) 3.562(3) 1_565 no
F(6) F(9) 2.844(3) 1_545 no
F(6) C(19) 3.476(4) 2_546 no
F(7) C(19) 3.579(4) 2_556 no
F(7) C(20) 3.586(4) 2_556 no
F(8) C(12) 3.567(3) 3_676 no
F(8) C(16) 3.571(4) 3_676 no
F(9) C(12) 3.500(3) 3_676 no
C(10) C(14) 3.538(4) 2_556 no
C(11) C(15) 3.586(4) 1_565 no
C(12) C(14) 3.573(4) 1_565 no

loop_
_geom_torsion_atom_site_label_1
_geom_torsion_atom_site_label_2
_geom_torsion_atom_site_label_3
_geom_torsion_atom_site_label_4
_geom_torsion
_geom_torsion_publ_flag
S C(1) C(2) F(8) -59.7(3) no
S C(1) C(2) F(9) 55.9(3) no
S C(1) C(2) C(3) 178.9(2) no
F(1) S C(1) F(6) 52.5(36) no
F(1) S C(1) F(7) -62.0(36) no
F(1) S C(1) C(2) 176.0(34) no
F(2) S C(1) F(6) 57.7(2) no
F(2) S C(1) F(7) -56.8(2) no
F(2) S C(1) C(2) -178.8(3) no
F(3) S C(1) F(6) -32.8(2) no
F(3) S C(1) F(7) -147.3(2) no
F(3) S C(1) C(2) 90.7(3) no
F(4) S C(1) F(6) -122.2(2) no
F(4) S C(1) F(7) 123.3(2) no
F(4) S C(1) C(2) 1.3(3) no
F(5) S C(1) F(6) 148.2(2) no
F(5) S C(1) F(7) 33.6(2) no
F(5) S C(1) C(2) -88.3(3) no
F(6) C(1) C(2) F(8) 63.0(3) no
F(6) C(1) C(2) F(9) 178.6(2) no
F(6) C(1) C(2) C(3) -58.4(3) no
F(7) C(1) C(2) F(8) 179.0(2) no
F(7) C(1) C(2) F(9) -65.4(3) no
F(7) C(1) C(2) C(3) 57.6(3) no
F(8) C(2) C(3) C(4) 155.1(3) no
F(8) C(2) C(3) C(8) -25.9(4) no
F(9) C(2) C(3) C(4) 35.9(4) no
F(9) C(2) C(3) C(8) -145.1(3) no
O C(13) C(12) C(11) -179.8(3) no
O C(13) C(14) C(15) 179.7(3) no
O C(16) C(17) C(18) 68.1(3) no
N C(6) C(5) C(4) -177.8(3) no
N C(6) C(7) C(8) 178.9(2) no
N C(9) C(10) C(11) 173.9(3) no
N C(9) C(10) C(15) -7.0(4) no
C(1) C(2) C(3) C(4) -85.7(3) no
C(1) C(2) C(3) C(8) 93.4(3) no
C(2) C(3) C(4) C(5) 179.9(3) no
C(2) C(3) C(8) C(7) -179.1(3) no
C(3) C(4) C(5) C(6) 0.0(4) no
C(3) C(8) C(7) C(6) -1.6(4) no
C(4) C(3) C(8) C(7) -0.1(4) no
C(4) C(5) C(6) C(7) -1.6(4) no
C(5) C(4) C(3) C(8) 0.9(4) no
C(5) C(6) N C(9) -49.7(4) no
C(5) C(6) C(7) C(8) 2.4(4) no
C(6) N C(9) C(10) 176.5(2) no
C(7) C(6) N C(9) 134.0(3) no
C(9) C(10) C(11) C(12) 178.9(3) no
C(9) C(10) C(15) C(14) -179.0(3) no
C(10) C(11) C(12) C(13) 0.3(4) no
C(10) C(15) C(14) C(13) 0.0(4) no
C(11) C(10) C(15) C(14) 0.0(4) no
C(11) C(12) C(13) C(14) -0.3(4) no
C(12) C(11) C(10) C(15) -0.1(4) no
C(12) C(13) O C(16) 4.1(4) no
C(12) C(13) C(14) C(15) 0.2(4) no
C(13) O C(16) C(17) -177.6(2) no
C(14) C(13) O C(16) -175.4(2) no
C(16) C(17) C(18) C(19) 169.6(3) no
C(17) C(18) C(19) C(20) -176.5(3) no
C(18) C(19) C(20) C(21) 177.2(3) no
C(19) C(20) C(21) C(22) 177.6(4) no

loop_
_cod_related_entry_id
_cod_related_entry_database
_cod_related_entry_code
1 ChemSpider 30651764
